data_7058486
loop_
_publ_author_name
'Kuchar, Julia'
'Rust, J\"org'
'Lehmann, Christian W.'
'Mohr, Fabian'

_publ_section_title
;
 Acylseleno- and acylthioureato complexes of gold(i) N-heterocyclic
 carbenes
;
_journal_issue 27
_journal_name_full 'New Journal of Chemistry'
_journal_page_first 10750
_journal_paper_doi 10.1039/C9NJ02229E
_journal_volume 43
_journal_year 2019
_chemical_absolute_configuration rmad
_chemical_formula_moiety 'C39 H50 Au N5 O3 Se'
_chemical_formula_sum 'C39 H50 Au N5 O3 Se'
_chemical_formula_weight 912.76
_chemical_properties_physical 'see paper'
_space_group_crystal_system monoclinic
_space_group_IT_number 14
_space_group_name_Hall '-P 2ybc'
_space_group_name_H-M_alt 'P 1 21/c 1'
_symmetry_cell_setting monoclinic
_symmetry_Int_Tables_number 14
_symmetry_space_group_name_Hall '-P 2ybc'
_symmetry_space_group_name_H-M 'P 1 21/c 1'
_atom_sites_solution_hydrogens geom
_atom_sites_solution_primary direct
_atom_sites_solution_secondary difmap
_audit_block_code JK534
_audit_creation_date 2018-07-03
_audit_creation_method
;
Olex2 1.2
(compiled 2018.05.29 svn.r3508 for OlexSys, GUI svn.r5506)
;
_audit_update_record
;
2019-04-03 deposited with the CCDC.    2019-06-13 downloaded from the CCDC.
;
_cell_angle_alpha 90
_cell_angle_beta 91.39(2)
_cell_angle_gamma 90
_cell_formula_units_Z 16
_cell_length_a 19.003(7)
_cell_length_b 21.806(3)
_cell_length_c 37.911(6)
_cell_measurement_reflns_used 440599
_cell_measurement_temperature 100(2)
_cell_measurement_theta_max 33.0999
_cell_measurement_theta_min 2.6042
_cell_volume 15705(7)
_computing_cell_refinement 'REVALCCD V. 1.6, 2008'
_computing_data_collection 'DATCOL (Bruker AXS, 2006)'
_computing_data_reduction 'REVALCCD V. 1.6, 2008'
_computing_molecular_graphics 'DIAMOND (Crystal Impact GbR, 1997-2013)'
_computing_publication_material 'Olex2 (Dolomanov et al., 2009)'
_computing_structure_refinement 'SHELXL (Sheldrick, 2013)'
_computing_structure_solution 'SHELXS (Sheldrick, 2013)'
_diffrn_ambient_temperature 100(2)
_diffrn_detector_area_resol_mean 18.02
_diffrn_measured_fraction_theta_full 0.998
_diffrn_measured_fraction_theta_max 0.998
_diffrn_measurement_device_type 'Bruker AXS Enraf-Nonius KappaCCD'
_diffrn_measurement_method 'CCD \f- and \w-scans'
_diffrn_radiation_monochromator 'Incoatec Helios focusing multilayer optics'
_diffrn_radiation_source '0.2 x 2mm^2^ focus rotating anode'
_diffrn_radiation_type MoK\a
_diffrn_radiation_wavelength 0.71073
_diffrn_reflns_av_R_equivalents 0.0908
_diffrn_reflns_av_unetI/netI 0.0736
_diffrn_reflns_Laue_measured_fraction_full 0.998
_diffrn_reflns_Laue_measured_fraction_max 0.998
_diffrn_reflns_limit_h_max 29
_diffrn_reflns_limit_h_min -29
_diffrn_reflns_limit_k_max 33
_diffrn_reflns_limit_k_min -33
_diffrn_reflns_limit_l_max 58
_diffrn_reflns_limit_l_min -58
_diffrn_reflns_number 405585
_diffrn_reflns_point_group_measured_fraction_full 0.998
_diffrn_reflns_point_group_measured_fraction_max 0.998
_diffrn_reflns_theta_full 25.242
_diffrn_reflns_theta_max 32.974
_diffrn_reflns_theta_min 2.599
_diffrn_standards_number 0
_exptl_absorpt_coefficient_mu 4.716
_exptl_absorpt_correction_T_max 0.82692
_exptl_absorpt_correction_T_min 0.53237
_exptl_absorpt_correction_type gaussian
_exptl_absorpt_process_details 'SADABS (Bruker AXS, 2012)'
_exptl_crystal_colour yellow
_exptl_crystal_density_diffrn 1.544
_exptl_crystal_description plate
_exptl_crystal_F_000 7296
_exptl_crystal_recrystallization_method 'Re-crystallisation from solvent:  see paper'
_exptl_crystal_size_max 0.18
_exptl_crystal_size_mid 0.12
_exptl_crystal_size_min 0.05
_refine_diff_density_max 6.693
_refine_diff_density_min -3.646
_refine_diff_density_rms 0.201
_refine_ls_extinction_method none
_refine_ls_goodness_of_fit_ref 1.029
_refine_ls_hydrogen_treatment constr
_refine_ls_matrix_type full
_refine_ls_number_parameters 1805
_refine_ls_number_reflns 58942
_refine_ls_number_restraints 0
_refine_ls_restrained_S_all 1.029
_refine_ls_R_factor_all 0.1142
_refine_ls_R_factor_gt 0.0614
_refine_ls_shift/su_max 0.003
_refine_ls_shift/su_mean 0.000
_refine_ls_structure_factor_coef Fsqd
_refine_ls_weighting_details 'w=1/[\s^2^(Fo^2^)+(0.0386P)^2^+103.2848P] where P=(Fo^2^+2Fc^2^)/3'
_refine_ls_weighting_scheme calc
_refine_ls_wR_factor_gt 0.1157
_refine_ls_wR_factor_ref 0.1355
_reflns_Friedel_coverage 0.000
_reflns_number_gt 38355
_reflns_number_total 58942
_reflns_threshold_expression 'I > 2\s(I)'
_cod_data_source_file c9nj02229e1.cif
_cod_data_source_block 11671sadabs
_cod_depositor_comments
;
The following automatic conversions were performed:

'_symmetry_cell_setting' value 'MONOCLINIC' changed to 'monoclinic'
according to
/home/data/users/saulius/crontab/automatic-downloads/rss-feeds/RSC/lib/dictionaries/cif_core.dic
dictionary named 'cif_core.dic' version 2.4.2 from 2011-04-26.

Automatic conversion script
Id: cif_fix_values 4973 2017-02-22 13:04:09Z antanas 

 Adding full bibliography for 7058484--7058486.cif.
;
_cod_original_sg_symbol_H-M P21/c
_cod_database_code 7058486
_shelx_space_group_comment
;
The symmetry employed for this shelxl refinement is uniquely defined
by the following loop, which should always be used as a source of
symmetry information in preference to the above space-group names.
They are only intended as comments.
;
_olex2_refinement_description
;
1. Fixed Uiso
 At 1.2 times of:
  All C(H) groups, All C(H,H) groups
 At 1.5 times of:
  All C(H,H,H) groups
2. Others
 Sof(O6B)=1-FVAR(1)
 Sof(O6A)=FVAR(1)
 Fixed Sof: H25A(0.5) H25(0.5) C26B(0.5) H26A(0.5) H26B(0.5) H26C(0.5)
 C27B(0.5) H27A(0.5) H27B(0.5) H27C(0.5) C26A(0.5) H26D(0.5) H26E(0.5)
 H26F(0.5) C27A(0.5) H27D(0.5) H27E(0.5) H27F(0.5)
3.a Ternary CH refined with riding coordinates:
 C10(H10), C13(H13), C22(H22), C25(H25A), C25(H25), C90(H90), C93(H93),
 C102(H102), C105(H105), C50(H50), C53(H53), C62(H62), C65(H65), C130(H130),
 C133(H133), C142(H142), C145(H145)
3.b Secondary CH2 refined with riding coordinates:
 C36(H36A,H36B), C38(H38A,H38B), C116(H11D,H11E), C118(H11I,H11J), C76(H76A,
 H76B), C78(H78A,H78B), C158(H15D,H15E), C156(H15I,H15J)
3.c Aromatic/amide H refined with riding coordinates:
 C2(H2), C3(H3), C6(H6), C7(H7), C8(H8), C18(H18), C19(H19), C20(H20),
 C31(H31), C32(H32), C34(H34), C35(H35), C82(H82), C83(H83), C86(H86), C87(H87),
  C88(H88), C98(H98), C99(H99), C100(H100), C111(H111), C112(H112), C114(H114),
 C115(H115), C42(H42), C43(H43), C46(H46), C47(H47), C48(H48), C58(H58),
 C59(H59), C60(H60), C71(H71), C72(H72), C74(H74), C75(H75), C122(H122),
 C123(H123), C126(H126), C127(H127), C128(H128), C138(H138), C139(H139),
 C140(H140), C151(H151), C152(H152), C154(H154), C155(H155)
3.d Idealised Me refined as rotating group:
 C11(H11A,H11B,H11C), C12(H12A,H12B,H12C), C14(H14A,H14B,H14C), C15(H15A,H15B,
 H15C), C23(H23A,H23B,H23C), C24(H24A,H24B,H24C), C26B(H26A,H26B,H26C),
 C27B(H27A,H27B,H27C), C37(H37A,H37B,H37C), C39(H39A,H39B,H39C), C91(H91A,H91B,
 H91C), C92(H92A,H92B,H92C), C95(H95A,H95B,H95C), C94(H94A,H94B,H94C),
 C103(H10A,H10B,H10C), C104(H10D,H10E,H10F), C106(H10G,H10H,H10I), C107(H10J,
 H10K,H10L), C117(H11F,H11G,H11H), C119(H11K,H11L,H11M), C51(H51A,H51B,H51C),
 C52(H52A,H52B,H52C), C55(H55A,H55B,H55C), C54(H54A,H54B,H54C), C63(H63A,H63B,
 H63C), C64(H64A,H64B,H64C), C66(H66A,H66B,H66C), C67(H67A,H67B,H67C), C77(H77A,
 H77B,H77C), C79(H79A,H79B,H79C), C132(H13A,H13B,H13C), C131(H13D,H13E,H13F),
 C135(H13G,H13H,H13I), C134(H13J,H13K,H13L), C143(H14D,H14E,H14F), C144(H14G,
 H14H,H14I), C146(H14J,H14K,H14L), C147(H14M,H14N,H14O), C159(H15F,H15G,H15H),
 C157(H15K,H15L,H15M), C26A(H26D,H26E,H26F), C27A(H27D,H27E,H27F)
;
_olex2_submission_special_instructions 'No special instructions were received'
_shelx_shelxl_version_number 2016/6

loop_
_space_group_symop_operation_xyz
'x, y, z'
'-x, y+1/2, -z+1/2'
'-x, -y, -z'
'x, -y-1/2, z-1/2'

loop_
_atom_site_label
_atom_site_type_symbol
_atom_site_fract_x
_atom_site_fract_y
_atom_site_fract_z
_atom_site_U_iso_or_equiv
_atom_site_adp_type
_atom_site_occupancy
_atom_site_site_symmetry_order
_atom_site_calc_flag
_atom_site_refinement_flags_posn
_atom_site_refinement_flags_occupancy
_atom_site_disorder_assembly
_atom_site_disorder_group
Au1 Au 0.95718(2) 0.41415(2) 0.79336(2) 0.02186(4) Uani 1 1 d . . . .
Se1 Se 0.89320(3) 0.33619(3) 0.82357(2) 0.03379(13) Uani 1 1 d . . . .
O1 O 0.8227(3) 0.2152(2) 0.78405(14) 0.0514(13) Uani 1 1 d . . . .
N1 N 1.0711(2) 0.5026(2) 0.77097(12) 0.0224(9) Uani 1 1 d . . . .
N2 N 0.9719(2) 0.5257(2) 0.74623(12) 0.0241(9) Uani 1 1 d . . . .
N3 N 0.9424(3) 0.2251(2) 0.79366(13) 0.0318(11) Uani 1 1 d . . . .
N5 N 1.0008(3) 0.2517(2) 0.84398(13) 0.0355(12) Uani 1 1 d . . . .
C1 C 1.0029(3) 0.4849(2) 0.76881(13) 0.0214(10) Uani 1 1 d . . . .
C2 C 1.0836(3) 0.5529(2) 0.74983(15) 0.0267(11) Uani 1 1 d . . . .
H2 H 1.127506 0.572844 0.746808 0.032 Uiso 1 1 calc R . . .
C3 C 1.0212(3) 0.5681(2) 0.73429(15) 0.0272(11) Uani 1 1 d . . . .
H3 H 1.012584 0.601081 0.718402 0.033 Uiso 1 1 calc R . . .
C4 C 1.1253(3) 0.4673(2) 0.78868(14) 0.0210(10) Uani 1 1 d . . . .
C5 C 1.1453(3) 0.4821(3) 0.82330(14) 0.0249(11) Uani 1 1 d . . . .
C6 C 1.1969(3) 0.4458(3) 0.83931(15) 0.0271(11) Uani 1 1 d . . . .
H6 H 1.211061 0.453816 0.863067 0.033 Uiso 1 1 calc R . . .
C7 C 1.2283(3) 0.3979(3) 0.82126(15) 0.0291(12) Uani 1 1 d . . . .
H7 H 1.263583 0.373719 0.832769 0.035 Uiso 1 1 calc R . . .
C8 C 1.2088(3) 0.3854(3) 0.78706(16) 0.0300(12) Uani 1 1 d . . . .
H8 H 1.231184 0.352908 0.774980 0.036 Uiso 1 1 calc R . . .
C9 C 1.1571(3) 0.4193(2) 0.76976(16) 0.0269(11) Uani 1 1 d . . . .
C10 C 1.1111(3) 0.5349(3) 0.84300(15) 0.0283(11) Uani 1 1 d . . . .
H10 H 1.091941 0.564769 0.825233 0.034 Uiso 1 1 calc R . . .
C11 C 1.0501(3) 0.5111(4) 0.8647(2) 0.051(2) Uani 1 1 d . . . .
H11A H 1.025909 0.545820 0.875534 0.077 Uiso 1 1 calc GR . . .
H11B H 1.068290 0.483638 0.883235 0.077 Uiso 1 1 calc GR . . .
H11C H 1.016888 0.488717 0.849296 0.077 Uiso 1 1 calc GR . . .
C12 C 1.1628(3) 0.5686(3) 0.86755(16) 0.0332(13) Uani 1 1 d . . . .
H12A H 1.180391 0.540485 0.885879 0.050 Uiso 1 1 calc GR . . .
H12B H 1.138842 0.603230 0.878598 0.050 Uiso 1 1 calc GR . . .
H12C H 1.202336 0.583922 0.853946 0.050 Uiso 1 1 calc GR . . .
C13 C 1.1341(3) 0.4041(3) 0.73188(15) 0.0286(11) Uani 1 1 d . . . .
H13 H 1.099223 0.435718 0.723735 0.034 Uiso 1 1 calc R . . .
C14 C 1.1971(4) 0.4062(3) 0.70733(16) 0.0382(14) Uani 1 1 d . . . .
H14A H 1.181648 0.394750 0.683384 0.057 Uiso 1 1 calc GR . . .
H14B H 1.233336 0.377461 0.715826 0.057 Uiso 1 1 calc GR . . .
H14C H 1.216600 0.447845 0.707100 0.057 Uiso 1 1 calc GR . . .
C15 C 1.0982(3) 0.3416(3) 0.73071(17) 0.0376(14) Uani 1 1 d . . . .
H15A H 1.057017 0.342218 0.745764 0.056 Uiso 1 1 calc GR . . .
H15B H 1.131295 0.310107 0.739225 0.056 Uiso 1 1 calc GR . . .
H15C H 1.083244 0.332200 0.706383 0.056 Uiso 1 1 calc GR . . .
C16 C 0.8988(3) 0.5248(3) 0.73433(15) 0.0276(11) Uani 1 1 d . . . .
C17 C 0.8781(3) 0.4807(3) 0.70929(16) 0.0321(12) Uani 1 1 d . . . .
C18 C 0.8074(3) 0.4819(3) 0.69811(17) 0.0397(15) Uani 1 1 d . . . .
H18 H 0.791055 0.452847 0.681129 0.048 Uiso 1 1 calc R . . .
C19 C 0.7613(3) 0.5241(4) 0.71113(18) 0.0437(16) Uani 1 1 d . . . .
H19 H 0.713601 0.523746 0.703083 0.052 Uiso 1 1 calc R . . .
C20 C 0.7830(3) 0.5666(3) 0.73548(17) 0.0375(14) Uani 1 1 d . . . .
H20 H 0.750491 0.595971 0.743867 0.045 Uiso 1 1 calc R . . .
C21 C 0.8531(3) 0.5673(3) 0.74827(15) 0.0297(12) Uani 1 1 d . . . .
C22 C 0.9285(3) 0.4345(3) 0.69380(17) 0.0383(14) Uani 1 1 d . . . .
H22 H 0.969947 0.430705 0.710393 0.046 Uiso 1 1 calc R . . .
C23 C 0.8969(5) 0.3717(3) 0.6889(3) 0.063(2) Uani 1 1 d . . . .
H23A H 0.876190 0.358333 0.711049 0.095 Uiso 1 1 calc GR . . .
H23B H 0.933697 0.342788 0.682225 0.095 Uiso 1 1 calc GR . . .
H23C H 0.860260 0.373195 0.670296 0.095 Uiso 1 1 calc GR . . .
C24 C 0.9547(5) 0.4590(4) 0.6588(3) 0.078(3) Uani 1 1 d . . . .
H24A H 0.914368 0.468953 0.643275 0.116 Uiso 1 1 calc GR . . .
H24B H 0.983767 0.427803 0.647628 0.116 Uiso 1 1 calc GR . . .
H24C H 0.982845 0.496063 0.663114 0.116 Uiso 1 1 calc GR . . .
C25 C 0.8771(3) 0.6120(3) 0.77666(17) 0.0360(14) Uani 1 1 d . . . .
H25A H 0.929585 0.612379 0.779011 0.043 Uiso 0.5 1 calc R P A 2
H25 H 0.927533 0.621702 0.772278 0.043 Uiso 0.5 1 calc R P B 1
C26B C 0.8455(11) 0.5942(9) 0.8104(5) 0.068(5) Uiso 0.5 1 d . P C 2
H26A H 0.794404 0.590190 0.807060 0.102 Uiso 0.5 1 calc GR P C 2
H26B H 0.855907 0.625605 0.828230 0.102 Uiso 0.5 1 calc GR P C 2
H26C H 0.865271 0.554812 0.818253 0.102 Uiso 0.5 1 calc GR P C 2
C27B C 0.8489(10) 0.6769(8) 0.7660(5) 0.052(4) Uiso 0.5 1 d . P C 2
H27A H 0.864600 0.687162 0.742292 0.078 Uiso 0.5 1 calc GR P C 2
H27B H 0.867173 0.707460 0.782869 0.078 Uiso 0.5 1 calc GR P C 2
H27C H 0.797367 0.676922 0.766218 0.078 Uiso 0.5 1 calc GR P C 2
C28 C 0.9512(3) 0.2630(2) 0.81963(15) 0.0280(11) Uani 1 1 d . . . .
C29 C 0.8824(3) 0.2204(3) 0.77336(17) 0.0329(13) Uani 1 1 d . . . .
C30 C 0.8959(3) 0.2180(3) 0.73461(15) 0.0308(12) Uani 1 1 d . . . .
C31 C 0.8399(4) 0.2183(3) 0.71046(19) 0.0407(15) Uani 1 1 d . . . .
H31 H 0.792964 0.219427 0.718484 0.049 Uiso 1 1 calc R . . .
C32 C 0.8527(4) 0.2171(3) 0.67407(19) 0.0502(19) Uani 1 1 d . . . .
H32 H 0.815135 0.219583 0.657155 0.060 Uiso 1 1 calc R . . .
C33 C 0.9211(4) 0.2120(3) 0.66378(18) 0.0471(17) Uani 1 1 d . . . .
C34 C 0.9779(4) 0.2113(3) 0.68622(17) 0.0423(16) Uani 1 1 d . . . .
H34 H 1.024455 0.208006 0.677846 0.051 Uiso 1 1 calc R . . .
C35 C 0.9646(3) 0.2156(3) 0.72195(17) 0.0354(13) Uani 1 1 d . . . .
H35 H 1.003170 0.216985 0.738343 0.042 Uiso 1 1 calc R . . .
N4 N 0.9343(5) 0.2077(3) 0.62485(18) 0.0603(19) Uani 1 1 d . . . .
O2 O 0.9916(4) 0.1827(3) 0.61632(16) 0.083(2) Uani 1 1 d . . . .
O3 O 0.8903(5) 0.2282(3) 0.60552(15) 0.090(3) Uani 1 1 d . . . .
C36 C 1.0410(4) 0.1934(3) 0.84247(18) 0.0433(16) Uani 1 1 d . . . .
H36A H 1.086521 0.198512 0.855409 0.052 Uiso 1 1 calc R . . .
H36B H 1.051156 0.183846 0.817582 0.052 Uiso 1 1 calc R . . .
C37 C 1.0004(5) 0.1398(3) 0.8586(2) 0.068(3) Uani 1 1 d . . . .
H37A H 0.955991 0.133780 0.845330 0.102 Uiso 1 1 calc GR . . .
H37B H 0.990377 0.149118 0.883260 0.102 Uiso 1 1 calc GR . . .
H37C H 1.028768 0.102411 0.857456 0.102 Uiso 1 1 calc GR . . .
C38 C 1.0216(4) 0.2919(3) 0.87369(17) 0.0401(15) Uani 1 1 d . . . .
H38A H 1.031928 0.266458 0.894836 0.048 Uiso 1 1 calc R . . .
H38B H 0.982009 0.319494 0.879145 0.048 Uiso 1 1 calc R . . .
C39 C 1.0854(4) 0.3297(3) 0.8655(2) 0.0459(17) Uani 1 1 d . . . .
H39A H 1.076152 0.353388 0.843893 0.069 Uiso 1 1 calc GR . . .
H39B H 1.125757 0.302538 0.862061 0.069 Uiso 1 1 calc GR . . .
H39C H 1.095772 0.357740 0.885107 0.069 Uiso 1 1 calc GR . . .
Au3 Au 0.80473(2) 0.57239(2) 0.52981(2) 0.02117(4) Uani 1 1 d . . . .
Se3 Se 0.86605(3) 0.65441(2) 0.55949(2) 0.02611(11) Uani 1 1 d . . . .
O7 O 0.9157(2) 0.81742(18) 0.54300(11) 0.0318(9) Uani 1 1 d . . . .
N11 N 0.7815(2) 0.4595(2) 0.48280(12) 0.0228(9) Uani 1 1 d . . . .
N12 N 0.6861(2) 0.49042(19) 0.50629(11) 0.0207(8) Uani 1 1 d . . . .
N13 N 0.8098(2) 0.7719(2) 0.55079(14) 0.0302(11) Uani 1 1 d . . . .
N14 N 0.7336(3) 0.7069(2) 0.57813(18) 0.0466(16) Uani 1 1 d . . . .
C81 C 0.7557(2) 0.5034(2) 0.50472(13) 0.0196(9) Uani 1 1 d . . . .
C82 C 0.7289(3) 0.4195(2) 0.47124(15) 0.0243(11) Uani 1 1 d . . . .
H82 H 0.733975 0.385158 0.456070 0.029 Uiso 1 1 calc R . . .
C83 C 0.6689(3) 0.4395(2) 0.48611(15) 0.0248(11) Uani 1 1 d . . . .
H83 H 0.623483 0.421793 0.483192 0.030 Uiso 1 1 calc R . . .
C84 C 0.8558(3) 0.4524(2) 0.47565(15) 0.0244(11) Uani 1 1 d . . . .
C85 C 0.8818(3) 0.4776(3) 0.44487(16) 0.0278(12) Uani 1 1 d . . . .
C86 C 0.9543(3) 0.4729(3) 0.43985(17) 0.0328(13) Uani 1 1 d . . . .
H86 H 0.974414 0.490247 0.419450 0.039 Uiso 1 1 calc R . . .
C87 C 0.9961(3) 0.4434(3) 0.46429(19) 0.0397(15) Uani 1 1 d . . . .
H87 H 1.045388 0.441456 0.460768 0.048 Uiso 1 1 calc R . . .
C88 C 0.9693(3) 0.4166(3) 0.49358(19) 0.0368(14) Uani 1 1 d . . . .
H88 H 0.999728 0.395422 0.509648 0.044 Uiso 1 1 calc R . . .
C89 C 0.8966(3) 0.4202(3) 0.50020(17) 0.0306(12) Uani 1 1 d . . . .
C90 C 0.8363(3) 0.5124(3) 0.41892(15) 0.0296(12) Uani 1 1 d . . . .
H90 H 0.786999 0.496963 0.421071 0.036 Uiso 1 1 calc R . . .
C91 C 0.8360(4) 0.5803(3) 0.42745(19) 0.0437(16) Uani 1 1 d . . . .
H91A H 0.816626 0.586606 0.450909 0.066 Uiso 1 1 calc GR . . .
H91B H 0.806857 0.602124 0.409823 0.066 Uiso 1 1 calc GR . . .
H91C H 0.884202 0.596174 0.427133 0.066 Uiso 1 1 calc GR . . .
C92 C 0.8581(4) 0.5021(4) 0.38067(18) 0.0474(17) Uani 1 1 d . . . .
H92A H 0.903441 0.522107 0.376846 0.071 Uiso 1 1 calc GR . . .
H92B H 0.822334 0.519587 0.364549 0.071 Uiso 1 1 calc GR . . .
H92C H 0.862411 0.458011 0.376179 0.071 Uiso 1 1 calc GR . . .
C93 C 0.8673(3) 0.3890(3) 0.53200(18) 0.0393(15) Uani 1 1 d . . . .
H93 H 0.815628 0.397919 0.532129 0.047 Uiso 1 1 calc R . . .
C95 C 0.8759(4) 0.3194(3) 0.5291(2) 0.0491(18) Uani 1 1 d . . . .
H95A H 0.851291 0.304745 0.507698 0.074 Uiso 1 1 calc GR . . .
H95B H 0.855973 0.299674 0.549802 0.074 Uiso 1 1 calc GR . . .
H95C H 0.926049 0.309283 0.527886 0.074 Uiso 1 1 calc GR . . .
C94 C 0.8986(5) 0.4119(4) 0.5664(2) 0.061(2) Uani 1 1 d . . . .
H94A H 0.949498 0.404545 0.566947 0.091 Uiso 1 1 calc GR . . .
H94B H 0.877142 0.390096 0.586024 0.091 Uiso 1 1 calc GR . . .
H94C H 0.889598 0.455974 0.568650 0.091 Uiso 1 1 calc GR . . .
C96 C 0.6390(2) 0.5210(2) 0.52974(15) 0.0237(11) Uani 1 1 d . . . .
C97 C 0.6392(3) 0.5014(3) 0.56502(15) 0.0269(11) Uani 1 1 d . . . .
C98 C 0.5938(3) 0.5312(3) 0.58758(17) 0.0352(14) Uani 1 1 d . . . .
H98 H 0.592607 0.519514 0.611697 0.042 Uiso 1 1 calc R . . .
C99 C 0.5502(3) 0.5776(3) 0.57520(17) 0.0353(14) Uani 1 1 d . . . .
H99 H 0.519073 0.597174 0.590893 0.042 Uiso 1 1 calc R . . .
C100 C 0.5514(3) 0.5961(3) 0.54033(17) 0.0320(13) Uani 1 1 d . . . .
H100 H 0.520903 0.628074 0.532462 0.038 Uiso 1 1 calc R . . .
C101 C 0.5965(3) 0.5686(2) 0.51643(15) 0.0249(11) Uani 1 1 d . . . .
C102 C 0.6858(3) 0.4494(3) 0.57867(15) 0.0305(12) Uani 1 1 d . . . .
H102 H 0.717872 0.437637 0.559278 0.037 Uiso 1 1 calc R . . .
C103 C 0.6419(4) 0.3935(3) 0.58722(19) 0.0428(16) Uani 1 1 d . . . .
H10A H 0.609168 0.403709 0.605916 0.064 Uiso 1 1 calc GR . . .
H10B H 0.672927 0.360092 0.595212 0.064 Uiso 1 1 calc GR . . .
H10C H 0.615253 0.380474 0.566064 0.064 Uiso 1 1 calc GR . . .
C104 C 0.7314(4) 0.4691(3) 0.61000(19) 0.0450(17) Uani 1 1 d . . . .
H10D H 0.761490 0.503377 0.603083 0.067 Uiso 1 1 calc GR . . .
H10E H 0.760962 0.434645 0.617873 0.067 Uiso 1 1 calc GR . . .
H10F H 0.701404 0.482067 0.629282 0.067 Uiso 1 1 calc GR . . .
C105 C 0.6007(3) 0.5905(2) 0.47896(15) 0.0265(11) Uani 1 1 d . . . .
H105 H 0.630499 0.560937 0.465796 0.032 Uiso 1 1 calc R . . .
C106 C 0.5281(3) 0.5924(3) 0.46081(18) 0.0382(14) Uani 1 1 d . . . .
H10G H 0.508202 0.551003 0.459963 0.057 Uiso 1 1 calc GR . . .
H10H H 0.532509 0.608154 0.436742 0.057 Uiso 1 1 calc GR . . .
H10I H 0.497108 0.619413 0.474066 0.057 Uiso 1 1 calc GR . . .
C107 C 0.6365(4) 0.6529(3) 0.4784(2) 0.0448(17) Uani 1 1 d . . . .
H10J H 0.607509 0.682922 0.490639 0.067 Uiso 1 1 calc GR . . .
H10K H 0.642279 0.665932 0.453874 0.067 Uiso 1 1 calc GR . . .
H10L H 0.682776 0.650044 0.490235 0.067 Uiso 1 1 calc GR . . .
C108 C 0.7956(3) 0.7176(2) 0.56253(16) 0.0281(12) Uani 1 1 d . . . .
C109 C 0.8692(3) 0.7836(2) 0.53164(16) 0.0276(11) Uani 1 1 d . . . .
C110 C 0.8710(3) 0.7616(2) 0.49442(15) 0.0258(11) Uani 1 1 d . . . .
C111 C 0.9365(3) 0.7561(3) 0.47892(16) 0.0321(13) Uani 1 1 d . . . .
H111 H 0.978066 0.764608 0.492471 0.039 Uiso 1 1 calc R . . .
C112 C 0.9416(3) 0.7385(3) 0.44412(18) 0.0381(14) Uani 1 1 d . . . .
H112 H 0.986362 0.733541 0.433846 0.046 Uiso 1 1 calc R . . .
C113 C 0.8811(4) 0.7283(3) 0.42463(17) 0.0371(14) Uani 1 1 d . . . .
C114 C 0.8151(4) 0.7344(3) 0.43912(18) 0.0396(15) Uani 1 1 d . . . .
H114 H 0.773612 0.727877 0.425121 0.047 Uiso 1 1 calc R . . .
C115 C 0.8109(3) 0.7500(3) 0.47428(17) 0.0343(13) Uani 1 1 d . . . .
H115 H 0.766101 0.752869 0.484765 0.041 Uiso 1 1 calc R . . .
N15 N 0.8868(4) 0.7112(3) 0.38751(18) 0.0542(16) Uani 1 1 d . . . .
O8 O 0.8344(4) 0.7143(3) 0.36878(16) 0.083(2) Uani 1 1 d . . . .
O9 O 0.9439(3) 0.6928(3) 0.37724(15) 0.0644(16) Uani 1 1 d . . . .
C116 C 0.7203(4) 0.6528(3) 0.6000(2) 0.0455(18) Uani 1 1 d . . . .
H11D H 0.733224 0.615761 0.586486 0.055 Uiso 1 1 calc R . . .
H11E H 0.669231 0.650508 0.604300 0.055 Uiso 1 1 calc R . . .
C117 C 0.7590(4) 0.6513(5) 0.6348(2) 0.070(3) Uani 1 1 d . . . .
H11F H 0.809772 0.649186 0.630962 0.105 Uiso 1 1 calc GR . . .
H11G H 0.744327 0.615198 0.648175 0.105 Uiso 1 1 calc GR . . .
H11H H 0.748310 0.688506 0.648157 0.105 Uiso 1 1 calc GR . . .
C118 C 0.6756(4) 0.7559(4) 0.5745(2) 0.056(2) Uani 1 1 d . . . .
H11I H 0.681180 0.779996 0.552572 0.067 Uiso 1 1 calc R . . .
H11J H 0.628415 0.736567 0.573822 0.067 Uiso 1 1 calc R . . .
C119 C 0.6839(6) 0.7942(6) 0.6047(3) 0.092(4) Uani 1 1 d . . . .
H11K H 0.650028 0.828066 0.603153 0.138 Uiso 1 1 calc GR . . .
H11L H 0.731818 0.810725 0.605773 0.138 Uiso 1 1 calc GR . . .
H11M H 0.675439 0.770137 0.626035 0.138 Uiso 1 1 calc GR . . .
Au2 Au 0.53851(2) 0.56279(2) 0.70933(2) 0.02299(4) Uani 1 1 d . . . .
Se2 Se 0.59744(3) 0.64620(3) 0.68146(2) 0.03154(13) Uani 1 1 d . . . .
O4 O 0.6691(3) 0.7801(2) 0.70862(12) 0.0481(12) Uani 1 1 d . . . .
N6 N 0.5191(2) 0.4479(2) 0.75381(12) 0.0225(9) Uani 1 1 d . . . .
N7 N 0.4213(2) 0.4780(2) 0.73006(12) 0.0233(9) Uani 1 1 d . . . .
N8 N 0.5514(3) 0.7589(2) 0.70832(14) 0.0349(12) Uani 1 1 d . . . .
N9 N 0.4682(3) 0.7141(2) 0.67366(14) 0.0361(12) Uani 1 1 d . . . .
C41 C 0.4910(3) 0.4915(2) 0.73247(14) 0.0232(10) Uani 1 1 d . . . .
C42 C 0.4672(3) 0.4078(2) 0.76512(15) 0.0266(11) Uani 1 1 d . . . .
H42 H 0.473711 0.373686 0.780415 0.032 Uiso 1 1 calc R . . .
C43 C 0.4063(3) 0.4269(2) 0.75018(15) 0.0283(11) Uani 1 1 d . . . .
H43 H 0.361275 0.408736 0.752901 0.034 Uiso 1 1 calc R . . .
C44 C 0.5921(3) 0.4448(2) 0.76498(14) 0.0246(10) Uani 1 1 d . . . .
C45 C 0.6158(3) 0.4840(3) 0.79213(14) 0.0269(11) Uani 1 1 d . . . .
C46 C 0.6862(3) 0.4786(3) 0.80298(16) 0.0355(14) Uani 1 1 d . . . .
H46 H 0.704331 0.504893 0.821019 0.043 Uiso 1 1 calc R . . .
C47 C 0.7298(3) 0.4362(3) 0.78809(18) 0.0412(16) Uani 1 1 d . . . .
H47 H 0.777408 0.433217 0.796136 0.049 Uiso 1 1 calc R . . .
C48 C 0.7052(3) 0.3978(3) 0.76150(17) 0.0372(14) Uani 1 1 d . . . .
H48 H 0.736307 0.368962 0.751414 0.045 Uiso 1 1 calc R . . .
C49 C 0.6357(3) 0.4007(3) 0.74928(15) 0.0286(12) Uani 1 1 d . . . .
C50 C 0.5680(3) 0.5293(3) 0.81014(17) 0.0369(14) Uani 1 1 d . . . .
H50 H 0.521086 0.528228 0.797626 0.044 Uiso 1 1 calc R . . .
C51 C 0.5967(4) 0.5942(3) 0.8077(2) 0.056(2) Uani 1 1 d . . . .
H51A H 0.603329 0.604861 0.782880 0.084 Uiso 1 1 calc GR . . .
H51B H 0.641946 0.596755 0.820574 0.084 Uiso 1 1 calc GR . . .
H51C H 0.563304 0.622920 0.818057 0.084 Uiso 1 1 calc GR . . .
C52 C 0.5573(4) 0.5115(4) 0.84839(19) 0.053(2) Uani 1 1 d . . . .
H52A H 0.525979 0.541272 0.859365 0.080 Uiso 1 1 calc GR . . .
H52B H 0.602844 0.511274 0.861087 0.080 Uiso 1 1 calc GR . . .
H52C H 0.536200 0.470572 0.849389 0.080 Uiso 1 1 calc GR . . .
C53 C 0.6088(3) 0.3606(3) 0.71951(17) 0.0377(14) Uani 1 1 d . . . .
H53 H 0.558582 0.350474 0.724343 0.045 Uiso 1 1 calc R . . .
C55 C 0.6097(4) 0.3939(3) 0.68454(18) 0.0497(18) Uani 1 1 d . . . .
H55A H 0.584196 0.432783 0.686486 0.075 Uiso 1 1 calc GR . . .
H55B H 0.586990 0.368440 0.666265 0.075 Uiso 1 1 calc GR . . .
H55C H 0.658501 0.402101 0.678220 0.075 Uiso 1 1 calc GR . . .
C54 C 0.6485(5) 0.3000(3) 0.7164(2) 0.060(2) Uani 1 1 d . . . .
H54A H 0.696037 0.307951 0.708011 0.090 Uiso 1 1 calc GR . . .
H54B H 0.623409 0.273180 0.699554 0.090 Uiso 1 1 calc GR . . .
H54C H 0.651512 0.279999 0.739496 0.090 Uiso 1 1 calc GR . . .
C56 C 0.3697(3) 0.5153(2) 0.71140(14) 0.0227(10) Uani 1 1 d . . . .
C57 C 0.3536(3) 0.5019(3) 0.67614(15) 0.0273(11) Uani 1 1 d . . . .
C58 C 0.3031(3) 0.5392(3) 0.65904(16) 0.0332(13) Uani 1 1 d . . . .
H58 H 0.291194 0.532047 0.634912 0.040 Uiso 1 1 calc R . . .
C59 C 0.2709(3) 0.5860(3) 0.67673(17) 0.0340(13) Uani 1 1 d . . . .
H59 H 0.236564 0.610384 0.664692 0.041 Uiso 1 1 calc R . . .
C60 C 0.2873(3) 0.5981(3) 0.71153(16) 0.0319(12) Uani 1 1 d . . . .
H60 H 0.264678 0.630916 0.723191 0.038 Uiso 1 1 calc R . . .
C61 C 0.3377(3) 0.5619(2) 0.73010(15) 0.0256(11) Uani 1 1 d . . . .
C62 C 0.3906(3) 0.4512(3) 0.65608(15) 0.0318(12) Uani 1 1 d . . . .
H62 H 0.414329 0.423585 0.673766 0.038 Uiso 1 1 calc R . . .
C63 C 0.3396(4) 0.4123(3) 0.63371(19) 0.0454(17) Uani 1 1 d . . . .
H63A H 0.303935 0.394357 0.648878 0.068 Uiso 1 1 calc GR . . .
H63B H 0.365582 0.379390 0.622175 0.068 Uiso 1 1 calc GR . . .
H63C H 0.316476 0.438152 0.615745 0.068 Uiso 1 1 calc GR . . .
C64 C 0.4473(3) 0.4784(4) 0.63272(18) 0.0464(18) Uani 1 1 d . . . .
H64A H 0.424956 0.503169 0.614014 0.070 Uiso 1 1 calc GR . . .
H64B H 0.474333 0.445160 0.622124 0.070 Uiso 1 1 calc GR . . .
H64C H 0.478941 0.504301 0.647068 0.070 Uiso 1 1 calc GR . . .
C65 C 0.3586(3) 0.5783(3) 0.76765(16) 0.0319(12) Uani 1 1 d . . . .
H65 H 0.389940 0.545052 0.777124 0.038 Uiso 1 1 calc R . . .
C66 C 0.4007(4) 0.6385(3) 0.76862(19) 0.0467(17) Uani 1 1 d . . . .
H66A H 0.443620 0.633597 0.755097 0.070 Uiso 1 1 calc GR . . .
H66B H 0.413312 0.648791 0.793134 0.070 Uiso 1 1 calc GR . . .
H66C H 0.371958 0.671532 0.758261 0.070 Uiso 1 1 calc GR . . .
C67 C 0.2946(4) 0.5821(3) 0.79105(18) 0.0439(16) Uani 1 1 d . . . .
H67A H 0.270693 0.542319 0.791251 0.066 Uiso 1 1 calc GR . . .
H67B H 0.262172 0.613499 0.781798 0.066 Uiso 1 1 calc GR . . .
H67C H 0.309826 0.592999 0.815127 0.066 Uiso 1 1 calc GR . . .
C68 C 0.5326(3) 0.7135(3) 0.68873(15) 0.0284(11) Uani 1 1 d . . . .
C69 C 0.6165(3) 0.7661(3) 0.72425(16) 0.0320(12) Uani 1 1 d . . . .
C70 C 0.6177(3) 0.7624(2) 0.76364(16) 0.0292(12) Uani 1 1 d . . . .
C71 C 0.6824(3) 0.7615(3) 0.78132(17) 0.0337(13) Uani 1 1 d . . . .
H71 H 0.724352 0.764669 0.768345 0.040 Uiso 1 1 calc R . . .
C72 C 0.6864(3) 0.7560(3) 0.81751(19) 0.0461(18) Uani 1 1 d . . . .
H72 H 0.730631 0.753666 0.829698 0.055 Uiso 1 1 calc R . . .
C73 C 0.6248(4) 0.7541(3) 0.83529(18) 0.0438(17) Uani 1 1 d . . . .
C74 C 0.5595(3) 0.7563(3) 0.81915(19) 0.0417(16) Uani 1 1 d . . . .
H74 H 0.517947 0.756260 0.832555 0.050 Uiso 1 1 calc R . . .
C75 C 0.5562(3) 0.7587(3) 0.78267(17) 0.0352(14) Uani 1 1 d . . . .
H75 H 0.511852 0.757749 0.770607 0.042 Uiso 1 1 calc R . . .
N10 N 0.6277(4) 0.7488(4) 0.87453(19) 0.070(2) Uani 1 1 d . . . .
O6B O 0.6870(6) 0.7127(9) 0.8844(3) 0.049(4) Uiso 0.52(4) 1 d . P D 2
O5 O 0.5775(4) 0.7652(3) 0.89084(16) 0.080(2) Uani 1 1 d . . . .
C76 C 0.4364(4) 0.6641(3) 0.65261(18) 0.0418(15) Uani 1 1 d . . . .
H76A H 0.471458 0.630967 0.650068 0.050 Uiso 1 1 calc R . . .
H76B H 0.396063 0.647077 0.665461 0.050 Uiso 1 1 calc R . . .
C77 C 0.4118(5) 0.6837(4) 0.6174(2) 0.060(2) Uani 1 1 d . . . .
H77A H 0.396903 0.647683 0.603595 0.090 Uiso 1 1 calc GR . . .
H77B H 0.450060 0.704583 0.605368 0.090 Uiso 1 1 calc GR . . .
H77C H 0.371871 0.711787 0.619573 0.090 Uiso 1 1 calc GR . . .
C78 C 0.4221(4) 0.7674(4) 0.68055(19) 0.0498(19) Uani 1 1 d . . . .
H78A H 0.425905 0.778416 0.705858 0.060 Uiso 1 1 calc R . . .
H78B H 0.372527 0.756057 0.675160 0.060 Uiso 1 1 calc R . . .
C79 C 0.4417(5) 0.8227(4) 0.6584(2) 0.061(2) Uani 1 1 d . . . .
H79A H 0.425689 0.816162 0.633955 0.091 Uiso 1 1 calc GR . . .
H79B H 0.492895 0.828028 0.659290 0.091 Uiso 1 1 calc GR . . .
H79C H 0.419114 0.859436 0.667810 0.091 Uiso 1 1 calc GR . . .
Au4 Au 0.69591(2) 0.07054(2) 0.47519(2) 0.01780(4) Uani 1 1 d . . . .
Se4 Se 0.63616(2) 0.15735(2) 0.44988(2) 0.02276(10) Uani 1 1 d . . . .
O10 O 0.5897(2) 0.31919(18) 0.47005(12) 0.0341(9) Uani 1 1 d . . . .
N16 N 0.8132(2) -0.01551(19) 0.49574(11) 0.0190(8) Uani 1 1 d . . . .
N17 N 0.7176(2) -0.04505(18) 0.51946(11) 0.0179(8) Uani 1 1 d . . . .
N18 N 0.6947(2) 0.2740(2) 0.45856(13) 0.0275(10) Uani 1 1 d . . . .
N19 N 0.7690(2) 0.2093(2) 0.43036(12) 0.0247(9) Uani 1 1 d . . . .
C121 C 0.7436(2) -0.0016(2) 0.49794(13) 0.0182(9) Uani 1 1 d . . . .
C122 C 0.8300(2) -0.0668(2) 0.51529(14) 0.0219(10) Uani 1 1 d . . . .
H122 H 0.875061 -0.085374 0.517784 0.026 Uiso 1 1 calc R . . .
C123 C 0.7700(3) -0.0855(2) 0.53025(14) 0.0217(10) Uani 1 1 d . . . .
H123 H 0.764639 -0.119948 0.545310 0.026 Uiso 1 1 calc R . . .
C124 C 0.8598(2) 0.0154(2) 0.47200(14) 0.0219(10) Uani 1 1 d . . . .
C125 C 0.9021(3) 0.0620(2) 0.48520(15) 0.0228(10) Uani 1 1 d . . . .
C126 C 0.9479(3) 0.0903(3) 0.46166(16) 0.0292(12) Uani 1 1 d . . . .
H126 H 0.978243 0.122280 0.469766 0.035 Uiso 1 1 calc R . . .
C127 C 0.9491(3) 0.0721(3) 0.42695(17) 0.0320(13) Uani 1 1 d . . . .
H127 H 0.980768 0.091240 0.411341 0.038 Uiso 1 1 calc R . . .
C128 C 0.9049(3) 0.0263(3) 0.41453(16) 0.0296(12) Uani 1 1 d . . . .
H128 H 0.905426 0.015220 0.390305 0.036 Uiso 1 1 calc R . . .
C129 C 0.8594(3) -0.0038(2) 0.43696(14) 0.0235(10) Uani 1 1 d . . . .
C130 C 0.8984(3) 0.0848(2) 0.52294(15) 0.0263(11) Uani 1 1 d . . . .
H130 H 0.869384 0.055120 0.536537 0.032 Uiso 1 1 calc R . . .
C132 C 0.8617(3) 0.1473(3) 0.52339(19) 0.0402(16) Uani 1 1 d . . . .
H13A H 0.888535 0.176693 0.509554 0.060 Uiso 1 1 calc GR . . .
H13B H 0.858915 0.161831 0.547777 0.060 Uiso 1 1 calc GR . . .
H13C H 0.814045 0.143318 0.513129 0.060 Uiso 1 1 calc GR . . .
C131 C 0.9718(3) 0.0884(3) 0.54071(17) 0.0345(13) Uani 1 1 d . . . .
H13D H 0.992468 0.047254 0.542053 0.052 Uiso 1 1 calc GR . . .
H13E H 0.967826 0.105158 0.564562 0.052 Uiso 1 1 calc GR . . .
H13F H 1.002055 0.115117 0.526834 0.052 Uiso 1 1 calc GR . . .
C133 C 0.8125(3) -0.0551(3) 0.42275(15) 0.0282(11) Uani 1 1 d . . . .
H133 H 0.781640 -0.068787 0.442259 0.034 Uiso 1 1 calc R . . .
C135 C 0.8557(3) -0.1098(3) 0.41142(17) 0.0352(13) Uani 1 1 d . . . .
H13G H 0.890380 -0.096478 0.394316 0.053 Uiso 1 1 calc GR . . .
H13H H 0.824543 -0.140601 0.400548 0.053 Uiso 1 1 calc GR . . .
H13I H 0.880021 -0.127529 0.432085 0.053 Uiso 1 1 calc GR . . .
C134 C 0.7648(3) -0.0319(3) 0.39250(17) 0.0392(15) Uani 1 1 d . . . .
H13J H 0.736266 0.002380 0.400806 0.059 Uiso 1 1 calc GR . . .
H13K H 0.733767 -0.065163 0.384312 0.059 Uiso 1 1 calc GR . . .
H13L H 0.793779 -0.018105 0.372999 0.059 Uiso 1 1 calc GR . . .
C136 C 0.6435(2) -0.0514(2) 0.52638(14) 0.0188(9) Uani 1 1 d . . . .
C137 C 0.6009(3) -0.0812(2) 0.50139(14) 0.0209(10) Uani 1 1 d . . . .
C138 C 0.5288(3) -0.0830(3) 0.50752(16) 0.0287(12) Uani 1 1 d . . . .
H138 H 0.498127 -0.103141 0.491093 0.034 Uiso 1 1 calc R . . .
C139 C 0.5014(3) -0.0559(3) 0.53706(16) 0.0301(12) Uani 1 1 d . . . .
H139 H 0.452020 -0.056529 0.540426 0.036 Uiso 1 1 calc R . . .
C140 C 0.5451(3) -0.0282(3) 0.56166(15) 0.0268(11) Uani 1 1 d . . . .
H140 H 0.525403 -0.010626 0.582140 0.032 Uiso 1 1 calc R . . .
C141 C 0.6179(2) -0.0251(2) 0.55720(14) 0.0210(10) Uani 1 1 d . . . .
C142 C 0.6302(3) -0.1134(3) 0.46944(14) 0.0260(11) Uani 1 1 d . . . .
H142 H 0.681902 -0.105131 0.469272 0.031 Uiso 1 1 calc R . . .
C143 C 0.5986(4) -0.0897(3) 0.43505(17) 0.0462(17) Uani 1 1 d . . . .
H14D H 0.605307 -0.045217 0.433731 0.069 Uiso 1 1 calc GR . . .
H14E H 0.548218 -0.099163 0.433890 0.069 Uiso 1 1 calc GR . . .
H14F H 0.621972 -0.109415 0.415260 0.069 Uiso 1 1 calc GR . . .
C144 C 0.6203(4) -0.1827(3) 0.47239(18) 0.0378(14) Uani 1 1 d . . . .
H14G H 0.569902 -0.192384 0.471571 0.057 Uiso 1 1 calc GR . . .
H14H H 0.641193 -0.197122 0.494758 0.057 Uiso 1 1 calc GR . . .
H14I H 0.643361 -0.202979 0.452720 0.057 Uiso 1 1 calc GR . . .
C145 C 0.6641(3) 0.0070(3) 0.58409(14) 0.0247(11) Uani 1 1 d . . . .
H145 H 0.713150 -0.008744 0.581454 0.030 Uiso 1 1 calc R . . .
C146 C 0.6429(3) -0.0052(4) 0.62190(16) 0.0409(15) Uani 1 1 d . . . .
H14J H 0.598634 0.016159 0.626501 0.061 Uiso 1 1 calc GR . . .
H14K H 0.679787 0.009806 0.638201 0.061 Uiso 1 1 calc GR . . .
H14L H 0.636453 -0.049358 0.625333 0.061 Uiso 1 1 calc GR . . .
C147 C 0.6652(4) 0.0758(3) 0.57700(18) 0.0403(15) Uani 1 1 d . . . .
H14M H 0.682633 0.083317 0.553262 0.061 Uiso 1 1 calc GR . . .
H14N H 0.696271 0.095959 0.594444 0.061 Uiso 1 1 calc GR . . .
H14O H 0.617468 0.092298 0.578719 0.061 Uiso 1 1 calc GR . . .
C148 C 0.7083(3) 0.2197(2) 0.44681(15) 0.0243(11) Uani 1 1 d . . . .
C149 C 0.6372(3) 0.2847(2) 0.47931(16) 0.0278(11) Uani 1 1 d . . . .
C150 C 0.6380(3) 0.2604(2) 0.51635(16) 0.0273(11) Uani 1 1 d . . . .
C151 C 0.5744(3) 0.2556(3) 0.53401(17) 0.0313(12) Uani 1 1 d . . . .
H151 H 0.531440 0.265237 0.521968 0.038 Uiso 1 1 calc R . . .
C152 C 0.5737(3) 0.2369(3) 0.56880(17) 0.0346(14) Uani 1 1 d . . . .
H152 H 0.530432 0.232431 0.580561 0.042 Uiso 1 1 calc R . . .
C153 C 0.6361(3) 0.2249(3) 0.58606(17) 0.0336(13) Uani 1 1 d . . . .
C154 C 0.7000(3) 0.2295(3) 0.56980(16) 0.0323(13) Uani 1 1 d . . . .
H154 H 0.742841 0.221294 0.582377 0.039 Uiso 1 1 calc R . . .
C155 C 0.7000(3) 0.2466(3) 0.53453(16) 0.0309(12) Uani 1 1 d . . . .
H155 H 0.743359 0.248747 0.522636 0.037 Uiso 1 1 calc R . . .
N20 N 0.6361(3) 0.2068(3) 0.62354(16) 0.0461(15) Uani 1 1 d . . . .
O12 O 0.5780(3) 0.1974(3) 0.63611(15) 0.0671(18) Uani 1 1 d . . . .
O11 O 0.6915(3) 0.2009(3) 0.63942(14) 0.0582(14) Uani 1 1 d . . . .
C158 C 0.7829(3) 0.1544(3) 0.40940(15) 0.0289(12) Uani 1 1 d . . . .
H15D H 0.772302 0.117719 0.423705 0.035 Uiso 1 1 calc R . . .
H15E H 0.833645 0.153230 0.404066 0.035 Uiso 1 1 calc R . . .
C159 C 0.7409(4) 0.1512(4) 0.37529(18) 0.0486(18) Uani 1 1 d . . . .
H15F H 0.750854 0.187411 0.360960 0.073 Uiso 1 1 calc GR . . .
H15G H 0.690616 0.149853 0.380331 0.073 Uiso 1 1 calc GR . . .
H15H H 0.753978 0.114110 0.362361 0.073 Uiso 1 1 calc GR . . .
C156 C 0.8212(3) 0.2587(3) 0.42890(19) 0.0374(14) Uani 1 1 d . . . .
H15I H 0.868866 0.240253 0.429088 0.045 Uiso 1 1 calc R . . .
H15J H 0.817654 0.284215 0.450367 0.045 Uiso 1 1 calc R . . .
C157 C 0.8131(5) 0.2991(4) 0.3971(2) 0.058(2) Uani 1 1 d . . . .
H15K H 0.819576 0.274746 0.375741 0.087 Uiso 1 1 calc GR . . .
H15L H 0.848403 0.331828 0.398346 0.087 Uiso 1 1 calc GR . . .
H15M H 0.765859 0.317244 0.396534 0.087 Uiso 1 1 calc GR . . .
C26A C 0.8746(7) 0.5810(6) 0.8141(3) 0.032(3) Uiso 0.5 1 d . P C 1
H26D H 0.825608 0.572171 0.819829 0.048 Uiso 0.5 1 calc GR P C 1
H26E H 0.895095 0.608817 0.831860 0.048 Uiso 0.5 1 calc GR P C 1
H26F H 0.901535 0.542680 0.813927 0.048 Uiso 0.5 1 calc GR P C 1
C27A C 0.8386(9) 0.6727(8) 0.7789(5) 0.048(4) Uiso 0.5 1 d . P C 1
H27D H 0.840773 0.693864 0.756129 0.072 Uiso 0.5 1 calc GR P C 1
H27E H 0.860941 0.698109 0.797287 0.072 Uiso 0.5 1 calc GR P C 1
H27F H 0.789370 0.665277 0.784627 0.072 Uiso 0.5 1 calc GR P C 1
O6A O 0.6789(7) 0.7411(10) 0.8905(4) 0.058(5) Uiso 0.48(4) 1 d . P D 1

loop_
_atom_site_aniso_label
_atom_site_aniso_U_11
_atom_site_aniso_U_22
_atom_site_aniso_U_33
_atom_site_aniso_U_23
_atom_site_aniso_U_13
_atom_site_aniso_U_12
Au1 0.01947(9) 0.01987(9) 0.02624(10) -0.00037(7) 0.00063(7) 0.00018(7)
Se1 0.0323(3) 0.0231(3) 0.0467(4) 0.0043(2) 0.0151(3) 0.0024(2)
O1 0.039(3) 0.061(3) 0.055(3) -0.007(3) 0.010(2) -0.019(2)
N1 0.021(2) 0.021(2) 0.025(2) 0.0012(17) -0.0006(16) -0.0001(16)
N2 0.023(2) 0.023(2) 0.026(2) 0.0018(18) 0.0018(17) 0.0027(17)
N3 0.037(3) 0.031(3) 0.028(3) -0.005(2) -0.003(2) 0.006(2)
N5 0.047(3) 0.027(3) 0.032(3) -0.006(2) -0.006(2) 0.002(2)
C1 0.019(2) 0.022(2) 0.023(2) -0.0050(19) -0.0027(18) 0.0004(18)
C2 0.028(3) 0.020(3) 0.032(3) 0.001(2) 0.000(2) 0.000(2)
C3 0.031(3) 0.022(3) 0.029(3) 0.004(2) 0.000(2) 0.004(2)
C4 0.017(2) 0.020(2) 0.027(3) 0.0003(19) 0.0014(18) -0.0001(17)
C5 0.020(2) 0.027(3) 0.028(3) 0.002(2) 0.003(2) -0.0013(19)
C6 0.020(2) 0.034(3) 0.027(3) 0.002(2) -0.005(2) -0.003(2)
C7 0.023(3) 0.031(3) 0.033(3) 0.003(2) -0.003(2) 0.005(2)
C8 0.025(3) 0.024(3) 0.042(3) 0.000(2) 0.002(2) 0.002(2)
C9 0.025(3) 0.018(2) 0.037(3) 0.007(2) -0.004(2) 0.0004(19)
C10 0.021(2) 0.033(3) 0.031(3) -0.004(2) 0.001(2) -0.002(2)
C11 0.033(3) 0.067(5) 0.055(4) -0.031(4) 0.020(3) -0.016(3)
C12 0.028(3) 0.033(3) 0.039(3) -0.010(3) 0.002(2) -0.003(2)
C13 0.030(3) 0.027(3) 0.029(3) -0.005(2) -0.001(2) 0.001(2)
C14 0.047(4) 0.042(4) 0.025(3) -0.003(3) 0.004(3) -0.002(3)
C15 0.044(4) 0.030(3) 0.039(3) -0.013(3) 0.001(3) -0.012(3)
C16 0.020(2) 0.035(3) 0.028(3) 0.007(2) -0.001(2) 0.006(2)
C17 0.027(3) 0.037(3) 0.032(3) 0.000(2) -0.002(2) 0.003(2)
C18 0.029(3) 0.056(4) 0.034(3) -0.004(3) -0.007(2) 0.003(3)
C19 0.024(3) 0.063(5) 0.043(4) 0.003(3) -0.007(3) 0.007(3)
C20 0.026(3) 0.047(4) 0.040(3) 0.013(3) 0.003(2) 0.013(3)
C21 0.032(3) 0.031(3) 0.026(3) 0.008(2) 0.005(2) 0.005(2)
C22 0.030(3) 0.047(4) 0.037(3) -0.014(3) -0.003(2) 0.004(3)
C23 0.063(5) 0.036(4) 0.091(7) 0.002(4) 0.006(5) 0.008(4)
C24 0.092(7) 0.044(5) 0.100(8) -0.014(5) 0.055(6) -0.008(5)
C25 0.038(3) 0.031(3) 0.039(3) 0.002(3) 0.010(3) 0.004(3)
C28 0.033(3) 0.022(3) 0.029(3) 0.000(2) 0.001(2) 0.005(2)
C29 0.033(3) 0.027(3) 0.038(3) 0.000(2) -0.003(2) -0.005(2)
C30 0.040(3) 0.024(3) 0.027(3) 0.004(2) -0.006(2) -0.009(2)
C31 0.042(4) 0.028(3) 0.051(4) 0.005(3) -0.016(3) -0.009(3)
C32 0.073(5) 0.040(4) 0.037(4) 0.003(3) -0.030(4) -0.006(4)
C33 0.069(5) 0.038(4) 0.035(4) 0.003(3) 0.000(3) -0.010(3)
C34 0.054(4) 0.037(4) 0.036(4) -0.004(3) 0.008(3) -0.009(3)
C35 0.042(3) 0.029(3) 0.035(3) 0.001(2) -0.004(3) -0.004(3)
N4 0.100(6) 0.041(4) 0.040(4) -0.008(3) -0.005(4) -0.018(4)
O2 0.131(7) 0.062(4) 0.056(4) -0.012(3) 0.033(4) -0.012(4)
O3 0.162(7) 0.068(4) 0.038(3) 0.022(3) -0.035(4) -0.032(4)
C36 0.056(4) 0.037(4) 0.037(4) -0.007(3) -0.017(3) 0.010(3)
C37 0.113(8) 0.032(4) 0.059(5) 0.009(4) -0.013(5) 0.009(4)
C38 0.051(4) 0.034(3) 0.035(3) -0.007(3) 0.003(3) -0.006(3)
C39 0.046(4) 0.037(4) 0.054(4) -0.009(3) 0.002(3) -0.015(3)
Au3 0.01272(8) 0.01785(9) 0.03301(11) 0.00194(8) 0.00173(7) -0.00066(6)
Se3 0.0157(2) 0.0193(2) 0.0435(3) 0.0004(2) 0.0032(2) -0.00245(18)
O7 0.028(2) 0.027(2) 0.040(2) -0.0011(17) 0.0041(17) -0.0052(16)
N11 0.0139(18) 0.020(2) 0.035(2) 0.0029(18) 0.0027(16) 0.0031(15)
N12 0.0124(18) 0.022(2) 0.028(2) 0.0026(17) 0.0014(15) -0.0003(15)
N13 0.023(2) 0.020(2) 0.048(3) -0.002(2) 0.011(2) 0.0005(17)
N14 0.031(3) 0.025(3) 0.086(5) 0.008(3) 0.030(3) 0.005(2)
C81 0.012(2) 0.024(2) 0.023(2) 0.0042(19) 0.0040(17) 0.0005(17)
C82 0.021(2) 0.019(2) 0.033(3) 0.000(2) 0.001(2) -0.0013(18)
C83 0.017(2) 0.021(2) 0.036(3) 0.000(2) -0.001(2) -0.0014(18)
C84 0.015(2) 0.017(2) 0.041(3) -0.002(2) 0.000(2) 0.0028(17)
C85 0.019(2) 0.024(3) 0.040(3) -0.008(2) 0.005(2) -0.003(2)
C86 0.020(3) 0.040(3) 0.038(3) -0.003(3) 0.011(2) -0.002(2)
C87 0.019(3) 0.042(4) 0.058(4) -0.007(3) 0.010(3) 0.003(2)
C88 0.027(3) 0.029(3) 0.053(4) -0.001(3) -0.004(3) 0.008(2)
C89 0.021(3) 0.025(3) 0.046(3) 0.004(2) 0.004(2) 0.006(2)
C90 0.023(3) 0.035(3) 0.031(3) 0.002(2) 0.006(2) -0.006(2)
C91 0.048(4) 0.037(4) 0.045(4) 0.004(3) -0.008(3) 0.003(3)
C92 0.035(4) 0.069(5) 0.039(4) 0.000(3) 0.005(3) -0.008(3)
C93 0.027(3) 0.041(4) 0.049(4) 0.014(3) -0.004(3) 0.009(3)
C95 0.044(4) 0.044(4) 0.058(5) 0.014(3) -0.011(3) -0.006(3)
C94 0.090(6) 0.042(4) 0.051(5) 0.002(4) 0.020(4) -0.017(4)
C96 0.011(2) 0.028(3) 0.033(3) -0.004(2) 0.0052(19) -0.0058(18)
C97 0.013(2) 0.038(3) 0.030(3) 0.001(2) 0.0016(19) -0.003(2)
C98 0.025(3) 0.047(4) 0.035(3) -0.006(3) 0.009(2) -0.006(2)
C99 0.027(3) 0.037(3) 0.043(4) -0.010(3) 0.017(2) -0.005(2)
C100 0.020(2) 0.029(3) 0.047(4) -0.004(3) 0.005(2) 0.004(2)
C101 0.016(2) 0.022(2) 0.037(3) 0.001(2) 0.004(2) -0.0008(19)
C102 0.021(3) 0.041(3) 0.030(3) 0.003(2) 0.004(2) 0.002(2)
C103 0.038(4) 0.037(4) 0.053(4) 0.002(3) -0.001(3) -0.003(3)
C104 0.039(4) 0.042(4) 0.053(4) 0.008(3) -0.016(3) -0.007(3)
C105 0.019(2) 0.021(2) 0.040(3) 0.001(2) 0.001(2) -0.0003(19)
C106 0.027(3) 0.042(4) 0.045(4) -0.008(3) -0.012(3) 0.007(3)
C107 0.042(4) 0.033(3) 0.059(5) 0.014(3) -0.008(3) -0.010(3)
C108 0.020(2) 0.022(3) 0.043(3) 0.003(2) 0.010(2) -0.0011(19)
C109 0.025(3) 0.019(2) 0.039(3) 0.000(2) 0.004(2) 0.006(2)
C110 0.022(2) 0.018(2) 0.037(3) 0.002(2) 0.005(2) -0.0038(19)
C111 0.025(3) 0.033(3) 0.038(3) 0.002(3) 0.007(2) -0.002(2)
C112 0.040(3) 0.032(3) 0.044(4) -0.003(3) 0.016(3) -0.003(3)
C113 0.047(4) 0.027(3) 0.038(3) 0.000(3) 0.005(3) 0.001(3)
C114 0.041(4) 0.034(3) 0.044(4) 0.002(3) -0.010(3) 0.000(3)
C115 0.027(3) 0.029(3) 0.047(4) 0.001(3) 0.003(3) 0.000(2)
N15 0.073(5) 0.040(3) 0.049(4) -0.003(3) 0.002(4) -0.004(3)
O8 0.112(6) 0.095(5) 0.042(3) -0.007(3) -0.016(4) 0.041(4)
O9 0.071(4) 0.065(4) 0.059(4) -0.018(3) 0.027(3) -0.018(3)
C116 0.037(3) 0.030(3) 0.070(5) 0.009(3) 0.029(3) -0.004(3)
C117 0.036(4) 0.087(7) 0.087(7) 0.015(5) 0.025(4) -0.009(4)
C118 0.057(5) 0.050(5) 0.062(5) -0.004(4) 0.014(4) -0.010(4)
C119 0.093(8) 0.117(10) 0.066(7) 0.014(7) 0.009(6) -0.024(7)
Au2 0.01933(9) 0.02067(9) 0.02905(10) -0.00230(8) 0.00246(7) -0.00154(7)
Se2 0.0256(3) 0.0228(3) 0.0468(4) -0.0009(2) 0.0107(2) -0.0012(2)
O4 0.044(3) 0.061(3) 0.039(3) -0.003(2) 0.004(2) -0.017(2)
N6 0.020(2) 0.021(2) 0.026(2) -0.0025(17) 0.0003(16) 0.0017(16)
N7 0.020(2) 0.023(2) 0.027(2) -0.0034(18) 0.0016(17) 0.0007(16)
N8 0.034(3) 0.026(2) 0.044(3) -0.011(2) -0.012(2) 0.005(2)
N9 0.034(3) 0.039(3) 0.035(3) -0.010(2) -0.007(2) 0.004(2)
C41 0.020(2) 0.023(2) 0.026(3) -0.003(2) 0.0031(19) -0.0026(19)
C42 0.027(3) 0.021(3) 0.032(3) 0.003(2) 0.001(2) -0.004(2)
C43 0.026(3) 0.024(3) 0.035(3) 0.000(2) 0.001(2) -0.004(2)
C44 0.023(2) 0.026(3) 0.025(3) 0.002(2) 0.0015(19) 0.004(2)
C45 0.026(3) 0.031(3) 0.024(3) 0.002(2) 0.001(2) 0.000(2)
C46 0.028(3) 0.047(4) 0.032(3) 0.005(3) -0.007(2) 0.001(3)
C47 0.024(3) 0.056(4) 0.044(4) 0.014(3) -0.002(3) 0.007(3)
C48 0.027(3) 0.042(4) 0.043(4) 0.006(3) 0.006(3) 0.011(3)
C49 0.030(3) 0.029(3) 0.026(3) 0.004(2) 0.007(2) 0.003(2)
C50 0.027(3) 0.041(4) 0.042(4) -0.013(3) -0.005(2) 0.002(2)
C51 0.064(5) 0.038(4) 0.066(5) -0.016(4) 0.004(4) 0.000(4)
C52 0.045(4) 0.074(6) 0.041(4) -0.017(4) 0.013(3) -0.008(4)
C53 0.039(3) 0.032(3) 0.043(4) -0.010(3) 0.010(3) 0.001(3)
C55 0.064(5) 0.046(4) 0.039(4) -0.009(3) 0.006(3) 0.002(4)
C54 0.086(6) 0.033(4) 0.063(5) -0.005(4) 0.023(5) 0.008(4)
C56 0.016(2) 0.020(2) 0.032(3) 0.004(2) 0.0013(19) -0.0027(18)
C57 0.021(2) 0.029(3) 0.032(3) 0.002(2) 0.000(2) -0.002(2)
C58 0.032(3) 0.036(3) 0.031(3) 0.001(2) -0.003(2) -0.005(2)
C59 0.022(3) 0.039(3) 0.041(3) 0.015(3) -0.001(2) 0.000(2)
C60 0.024(3) 0.031(3) 0.040(3) 0.001(3) 0.004(2) 0.004(2)
C61 0.022(2) 0.020(2) 0.035(3) -0.003(2) 0.002(2) -0.0096(19)
C62 0.030(3) 0.038(3) 0.027(3) -0.009(2) 0.005(2) -0.001(2)
C63 0.040(4) 0.047(4) 0.050(4) -0.019(3) 0.011(3) -0.012(3)
C64 0.034(3) 0.065(5) 0.041(4) -0.019(3) 0.012(3) -0.015(3)
C65 0.033(3) 0.032(3) 0.030(3) 0.001(2) 0.003(2) 0.004(2)
C66 0.054(4) 0.040(4) 0.046(4) -0.016(3) 0.009(3) -0.010(3)
C67 0.039(4) 0.054(4) 0.040(4) 0.005(3) 0.012(3) 0.006(3)
C68 0.025(3) 0.031(3) 0.029(3) -0.002(2) 0.000(2) 0.001(2)
C69 0.035(3) 0.023(3) 0.038(3) -0.002(2) -0.004(2) 0.000(2)
C70 0.029(3) 0.019(2) 0.040(3) 0.003(2) -0.006(2) -0.003(2)
C71 0.026(3) 0.033(3) 0.042(3) 0.010(3) -0.007(2) -0.005(2)
C72 0.031(3) 0.056(4) 0.051(4) 0.022(3) -0.013(3) -0.016(3)
C73 0.038(4) 0.058(4) 0.035(3) 0.013(3) -0.005(3) -0.021(3)
C74 0.030(3) 0.042(4) 0.053(4) 0.011(3) 0.005(3) -0.006(3)
C75 0.027(3) 0.031(3) 0.047(4) 0.003(3) -0.006(3) -0.005(2)
N10 0.050(4) 0.108(6) 0.052(4) 0.036(4) -0.009(3) -0.043(4)
O5 0.075(4) 0.116(6) 0.049(4) -0.002(4) 0.019(3) -0.045(4)
C76 0.037(3) 0.044(4) 0.045(4) -0.009(3) 0.001(3) -0.003(3)
C77 0.068(5) 0.058(5) 0.052(5) -0.023(4) -0.028(4) 0.022(4)
C78 0.045(4) 0.058(5) 0.046(4) -0.023(4) -0.013(3) 0.017(3)
C79 0.075(6) 0.046(4) 0.061(5) -0.013(4) -0.025(4) 0.021(4)
Au4 0.01159(7) 0.01631(8) 0.02551(9) 0.00187(7) 0.00070(6) -0.00009(6)
Se4 0.0135(2) 0.0192(2) 0.0355(3) 0.0043(2) -0.00019(19) 0.00104(17)
O10 0.025(2) 0.025(2) 0.052(3) 0.0060(19) 0.0032(18) 0.0052(16)
N16 0.0113(17) 0.021(2) 0.025(2) -0.0001(16) 0.0008(15) 0.0008(14)
N17 0.0134(17) 0.0158(19) 0.025(2) -0.0008(16) 0.0015(15) -0.0008(14)
N18 0.023(2) 0.018(2) 0.042(3) 0.0038(19) 0.0087(19) -0.0019(17)
N19 0.019(2) 0.024(2) 0.032(2) 0.0004(18) 0.0030(17) -0.0024(17)
C121 0.012(2) 0.020(2) 0.022(2) 0.0013(18) -0.0011(17) -0.0002(17)
C122 0.014(2) 0.021(2) 0.031(3) 0.004(2) 0.0020(18) 0.0029(18)
C123 0.022(2) 0.015(2) 0.028(3) 0.0021(19) 0.0002(19) 0.0021(18)
C124 0.015(2) 0.023(2) 0.028(3) 0.005(2) 0.0038(18) 0.0021(18)
C125 0.016(2) 0.018(2) 0.035(3) 0.003(2) 0.0022(19) 0.0012(18)
C126 0.019(2) 0.024(3) 0.045(3) 0.007(2) 0.009(2) -0.001(2)
C127 0.019(2) 0.031(3) 0.046(3) 0.017(3) 0.011(2) 0.004(2)
C128 0.022(3) 0.037(3) 0.031(3) 0.011(2) 0.008(2) 0.006(2)
C129 0.016(2) 0.029(3) 0.025(3) 0.003(2) 0.0021(18) 0.0014(19)
C130 0.019(2) 0.024(3) 0.036(3) -0.002(2) 0.000(2) -0.0032(19)
C132 0.029(3) 0.036(3) 0.055(4) -0.018(3) -0.013(3) 0.012(3)
C131 0.029(3) 0.034(3) 0.040(3) 0.002(3) -0.005(2) 0.000(2)
C133 0.023(3) 0.038(3) 0.024(3) -0.003(2) 0.002(2) -0.003(2)
C135 0.037(3) 0.030(3) 0.038(3) 0.002(3) -0.008(3) 0.002(2)
C134 0.029(3) 0.052(4) 0.037(3) -0.010(3) -0.008(2) 0.012(3)
C136 0.0089(19) 0.018(2) 0.030(3) 0.0033(19) 0.0011(17) -0.0008(16)
C137 0.017(2) 0.016(2) 0.030(3) 0.0001(19) 0.0033(18) -0.0037(17)
C138 0.020(2) 0.031(3) 0.036(3) 0.003(2) -0.002(2) -0.008(2)
C139 0.014(2) 0.032(3) 0.044(3) 0.000(2) 0.006(2) -0.003(2)
C140 0.019(2) 0.028(3) 0.033(3) -0.003(2) 0.005(2) 0.001(2)
C141 0.015(2) 0.023(2) 0.025(3) 0.0005(19) 0.0008(18) -0.0015(18)
C142 0.020(2) 0.030(3) 0.028(3) -0.007(2) 0.001(2) -0.004(2)
C143 0.069(5) 0.042(4) 0.028(3) 0.005(3) 0.007(3) 0.013(3)
C144 0.045(4) 0.028(3) 0.041(4) -0.003(3) 0.001(3) 0.001(3)
C145 0.017(2) 0.029(3) 0.027(3) -0.004(2) 0.0017(19) 0.0027(19)
C146 0.031(3) 0.065(5) 0.027(3) 0.001(3) 0.002(2) 0.001(3)
C147 0.051(4) 0.027(3) 0.042(4) -0.008(3) -0.016(3) -0.006(3)
C148 0.018(2) 0.022(3) 0.032(3) 0.007(2) -0.001(2) 0.0010(19)
C149 0.021(2) 0.020(3) 0.043(3) -0.001(2) 0.005(2) -0.0020(19)
C150 0.023(3) 0.018(2) 0.041(3) -0.002(2) 0.004(2) 0.0018(19)
C151 0.025(3) 0.027(3) 0.043(3) 0.004(2) 0.007(2) 0.005(2)
C152 0.028(3) 0.030(3) 0.047(4) 0.002(3) 0.014(3) 0.002(2)
C153 0.037(3) 0.022(3) 0.042(3) 0.002(2) 0.010(3) 0.005(2)
C154 0.028(3) 0.031(3) 0.038(3) -0.002(2) 0.002(2) 0.005(2)
C155 0.021(3) 0.029(3) 0.043(3) -0.006(2) 0.005(2) 0.002(2)
N20 0.056(4) 0.041(3) 0.042(3) 0.004(3) 0.019(3) 0.011(3)
O12 0.062(4) 0.083(4) 0.058(4) 0.027(3) 0.031(3) 0.023(3)
O11 0.060(4) 0.074(4) 0.040(3) 0.002(3) -0.002(3) 0.010(3)
C158 0.021(2) 0.034(3) 0.032(3) 0.000(2) 0.010(2) 0.001(2)
C159 0.033(3) 0.075(5) 0.038(4) -0.016(4) 0.006(3) -0.006(3)
C156 0.024(3) 0.032(3) 0.056(4) -0.005(3) 0.008(3) -0.010(2)
C157 0.066(5) 0.045(4) 0.065(5) 0.009(4) 0.022(4) -0.009(4)

loop_
_atom_type_symbol
_atom_type_description
_atom_type_scat_dispersion_real
_atom_type_scat_dispersion_imag
_atom_type_scat_source
C C 0.0033 0.0016 'International Tables Vol C Tables 4.2.6.8 and 6.1.1.4'
H H 0.0000 0.0000 'International Tables Vol C Tables 4.2.6.8 and 6.1.1.4'
Au Au -2.0133 8.8022 'International Tables Vol C Tables 4.2.6.8 and 6.1.1.4'
N N 0.0061 0.0033 'International Tables Vol C Tables 4.2.6.8 and 6.1.1.4'
O O 0.0106 0.0060 'International Tables Vol C Tables 4.2.6.8 and 6.1.1.4'
Se Se -0.0929 2.2259 'International Tables Vol C Tables 4.2.6.8 and 6.1.1.4'

loop_
_exptl_crystal_face_index_h
_exptl_crystal_face_index_k
_exptl_crystal_face_index_l
_exptl_crystal_face_perp_dist
0.00 -1.00 0.00 0.0250
0.00 1.00 0.00 0.0250
2.00 0.00 1.00 0.1000
0.00 0.00 1.00 0.0600
0.00 0.00 -1.00 0.0600
-1.00 0.00 1.00 0.0800
-1.00 0.00 -3.00 0.0600

loop_
_geom_angle_atom_site_label_1
_geom_angle_atom_site_label_2
_geom_angle_atom_site_label_3
_geom_angle
C1 Au1 Se1 174.50(14)
C28 Se1 Au1 104.48(17)
C1 N1 C2 111.7(4)
C1 N1 C4 123.3(4)
C2 N1 C4 124.3(4)
C1 N2 C3 110.7(4)
C1 N2 C16 125.7(4)
C3 N2 C16 123.5(4)
C28 N3 C29 124.6(5)
C28 N5 C36 119.4(5)
C28 N5 C38 126.5(5)
C38 N5 C36 114.2(5)
N1 C1 Au1 128.0(4)
N1 C1 N2 104.6(4)
N2 C1 Au1 127.4(4)
C3 C2 N1 106.6(5)
C2 C3 N2 106.5(5)
C5 C4 N1 119.4(4)
C5 C4 C9 122.6(5)
C9 C4 N1 118.0(5)
C4 C5 C10 121.7(5)
C6 C5 C4 116.9(5)
C6 C5 C10 121.4(5)
C5 C6 C7 121.3(5)
C8 C7 C6 120.4(5)
C7 C8 C9 121.1(5)
C4 C9 C13 121.5(5)
C8 C9 C4 117.6(5)
C8 C9 C13 120.9(5)
C5 C10 C11 110.2(5)
C5 C10 C12 112.8(5)
C12 C10 C11 108.7(5)
C9 C13 C14 110.8(5)
C15 C13 C9 109.8(5)
C15 C13 C14 111.3(5)
C17 C16 N2 118.1(5)
C21 C16 N2 118.5(5)
C21 C16 C17 123.4(5)
C16 C17 C22 123.3(5)
C18 C17 C16 116.4(6)
C18 C17 C22 120.3(6)
C19 C18 C17 121.4(6)
C20 C19 C18 121.0(6)
C19 C20 C21 120.6(6)
C16 C21 C20 117.2(6)
C16 C21 C25 121.5(5)
C20 C21 C25 121.2(5)
C17 C22 C24 109.1(6)
C23 C22 C17 113.5(6)
C23 C22 C24 110.5(6)
C21 C25 C27B 107.7(8)
C21 C25 C26A 110.5(6)
C26B C25 C21 108.9(9)
C26B C25 C27B 108.6(11)
C27A C25 C21 117.7(8)
C27A C25 C26A 107.5(9)
N3 C28 Se1 121.3(4)
N3 C28 N5 119.2(5)
N5 C28 Se1 119.5(4)
O1 C29 N3 126.2(6)
O1 C29 C30 120.4(6)
N3 C29 C30 113.3(5)
C31 C30 C29 120.0(6)
C31 C30 C35 118.7(6)
C35 C30 C29 121.3(5)
C30 C31 C32 119.9(7)
C33 C32 C31 117.9(6)
C32 C33 N4 117.8(7)
C34 C33 C32 124.6(7)
C34 C33 N4 117.6(7)
C33 C34 C35 116.7(7)
C34 C35 C30 122.0(6)
O2 N4 C33 116.2(7)
O3 N4 C33 116.8(8)
O3 N4 O2 127.0(8)
N5 C36 C37 111.8(6)
N5 C38 C39 111.8(5)
C81 Au3 Se3 178.75(14)
C108 Se3 Au3 103.34(17)
C81 N11 C82 111.5(4)
C81 N11 C84 123.5(4)
C82 N11 C84 124.6(4)
C81 N12 C83 111.2(4)
C81 N12 C96 123.5(4)
C83 N12 C96 124.8(4)
C108 N13 C109 122.0(5)
C108 N14 C116 123.3(5)
C108 N14 C118 118.1(5)
C116 N14 C118 118.5(5)
N11 C81 Au3 130.3(3)
N12 C81 Au3 125.5(4)
N12 C81 N11 104.1(4)
C83 C82 N11 105.8(5)
C82 C83 N12 107.4(4)
C85 C84 N11 118.8(5)
C89 C84 N11 117.3(5)
C89 C84 C85 123.9(5)
C84 C85 C86 117.2(5)
C84 C85 C90 122.6(5)
C86 C85 C90 120.1(5)
C87 C86 C85 120.1(6)
C88 C87 C86 122.0(5)
C87 C88 C89 120.5(6)
C84 C89 C88 116.2(5)
C84 C89 C93 123.7(5)
C88 C89 C93 120.1(5)
C85 C90 C91 111.1(5)
C85 C90 C92 112.4(5)
C91 C90 C92 110.3(5)
C89 C93 C95 110.4(6)
C89 C93 C94 113.5(6)
C94 C93 C95 110.5(6)
C97 C96 N12 117.4(5)
C101 C96 N12 118.8(5)
C101 C96 C97 123.8(5)
C96 C97 C102 122.6(5)
C98 C97 C96 117.1(5)
C98 C97 C102 120.3(5)
C99 C98 C97 120.6(6)
C100 C99 C98 120.9(5)
C99 C100 C101 121.3(5)
C96 C101 C105 122.2(5)
C100 C101 C96 116.2(5)
C100 C101 C105 121.5(5)
C103 C102 C97 110.7(5)
C103 C102 C104 111.6(5)
C104 C102 C97 111.8(5)
C101 C105 C106 111.5(5)
C101 C105 C107 109.4(5)
C107 C105 C106 111.6(5)
N13 C108 Se3 118.8(4)
N13 C108 N14 119.9(5)
N14 C108 Se3 121.1(4)
O7 C109 N13 121.4(5)
O7 C109 C110 119.6(5)
N13 C109 C110 118.4(5)
C111 C110 C109 117.9(5)
C115 C110 C109 122.9(5)
C115 C110 C111 119.1(6)
C112 C111 C110 120.7(6)
C113 C112 C111 118.9(6)
C112 C113 C114 121.7(6)
C112 C113 N15 118.6(6)
C114 C113 N15 119.6(6)
C115 C114 C113 118.7(6)
C114 C115 C110 120.8(6)
O8 N15 C113 118.0(7)
O8 N15 O9 123.5(7)
O9 N15 C113 118.4(7)
N14 C116 C117 115.4(6)
C119 C118 N14 105.6(8)
C41 Au2 Se2 178.67(15)
C68 Se2 Au2 101.91(17)
C41 N6 C42 110.7(4)
C41 N6 C44 125.0(4)
C42 N6 C44 124.2(4)
C41 N7 C43 110.6(4)
C41 N7 C56 124.1(4)
C43 N7 C56 125.1(4)
C68 N8 C69 125.3(5)
C68 N9 C76 125.8(5)
C68 N9 C78 118.0(5)
C76 N9 C78 116.0(5)
N6 C41 Au2 129.1(4)
N6 C41 N7 105.0(4)
N7 C41 Au2 125.9(4)
C43 C42 N6 106.6(5)
C42 C43 N7 107.1(5)
C45 C44 N6 118.4(5)
C45 C44 C49 122.9(5)
C49 C44 N6 118.6(5)
C44 C45 C50 122.8(5)
C46 C45 C44 117.0(5)
C46 C45 C50 120.2(5)
C47 C46 C45 121.3(6)
C46 C47 C48 120.7(6)
C47 C48 C49 121.1(6)
C44 C49 C53 121.3(5)
C48 C49 C44 116.9(6)
C48 C49 C53 121.7(5)
C45 C50 C51 111.1(6)
C45 C50 C52 111.1(6)
C52 C50 C51 110.6(6)
C49 C53 C55 111.5(5)
C49 C53 C54 113.6(6)
C55 C53 C54 109.3(6)
C57 C56 N7 118.8(5)
C61 C56 N7 117.5(5)
C61 C56 C57 123.7(5)
C56 C57 C58 116.9(5)
C56 C57 C62 122.5(5)
C58 C57 C62 120.6(5)
C59 C58 C57 120.9(6)
C58 C59 C60 121.2(6)
C59 C60 C61 120.4(5)
C56 C61 C60 117.0(5)
C56 C61 C65 123.1(5)
C60 C61 C65 119.7(5)
C57 C62 C63 112.7(5)
C57 C62 C64 110.3(5)
C63 C62 C64 109.9(5)
C61 C65 C66 110.5(5)
C61 C65 C67 111.4(5)
C67 C65 C66 111.2(5)
N8 C68 Se2 119.8(4)
N8 C68 N9 118.6(5)
N9 C68 Se2 121.6(4)
O4 C69 N8 123.9(6)
O4 C69 C70 120.5(6)
N8 C69 C70 115.2(5)
C71 C70 C69 118.4(6)
C71 C70 C75 119.6(6)
C75 C70 C69 121.9(5)
C72 C71 C70 120.7(6)
C73 C72 C71 117.8(6)
C72 C73 C74 123.8(6)
C72 C73 N10 118.9(6)
C74 C73 N10 117.4(6)
C73 C74 C75 117.8(6)
C74 C75 C70 120.2(6)
O6B N10 C73 108.4(8)
O5 N10 C73 118.6(7)
O5 N10 O6B 131.7(8)
O6A N10 C73 123.3(10)
O6A N10 O5 116.4(12)
C77 C76 N9 113.4(6)
N9 C78 C79 111.8(6)
C121 Au4 Se4 177.87(14)
C148 Se4 Au4 104.45(15)
C121 N16 C122 111.2(4)
C121 N16 C124 123.1(4)
C122 N16 C124 125.2(4)
C121 N17 C123 110.7(4)
C121 N17 C136 123.3(4)
C123 N17 C136 125.6(4)
C148 N18 C149 121.2(5)
C148 N19 C158 123.9(4)
C148 N19 C156 118.9(5)
C158 N19 C156 116.6(4)
N16 C121 Au4 125.4(3)
N17 C121 Au4 129.9(3)
N17 C121 N16 104.6(4)
C123 C122 N16 106.5(4)
C122 C123 N17 107.0(4)
C125 C124 N16 118.5(5)
C125 C124 C129 123.8(5)
C129 C124 N16 117.7(5)
C124 C125 C126 117.2(5)
C124 C125 C130 122.8(5)
C126 C125 C130 119.9(5)
C127 C126 C125 120.3(5)
C126 C127 C128 120.7(5)
C127 C128 C129 121.0(6)
C124 C129 C133 123.2(5)
C128 C129 C124 116.9(5)
C128 C129 C133 119.9(5)
C125 C130 C132 109.5(5)
C125 C130 C131 111.5(5)
C132 C130 C131 111.0(5)
C129 C133 C134 110.7(5)
C135 C133 C129 111.2(5)
C135 C133 C134 111.3(5)
C137 C136 N17 118.3(4)
C137 C136 C141 123.4(4)
C141 C136 N17 118.2(4)
C136 C137 C138 117.1(5)
C136 C137 C142 122.7(4)
C138 C137 C142 120.1(5)
C139 C138 C137 121.0(5)
C140 C139 C138 120.4(5)
C139 C140 C141 121.4(5)
C136 C141 C140 116.5(5)
C136 C141 C145 123.2(4)
C140 C141 C145 120.3(5)
C137 C142 C144 110.5(5)
C143 C142 C137 112.6(5)
C143 C142 C144 110.7(5)
C141 C145 C146 113.1(5)
C141 C145 C147 110.4(5)
C146 C145 C147 110.1(5)
N18 C148 Se4 118.3(4)
N18 C148 N19 119.7(5)
N19 C148 Se4 121.8(4)
O10 C149 N18 122.0(5)
O10 C149 C150 118.6(5)
N18 C149 C150 118.9(5)
C151 C150 C149 119.0(5)
C155 C150 C149 122.2(5)
C155 C150 C151 118.7(6)
C152 C151 C150 120.5(6)
C153 C152 C151 119.1(5)
C152 C153 C154 122.4(6)
C152 C153 N20 119.5(6)
C154 C153 N20 118.1(6)
C153 C154 C155 118.0(6)
C150 C155 C154 121.3(5)
O12 N20 C153 116.0(6)
O11 N20 C153 119.3(6)
O11 N20 O12 124.6(6)
N19 C158 C159 113.9(5)
N19 C156 C157 113.9(6)

loop_
_geom_bond_atom_site_label_1
_geom_bond_atom_site_label_2
_geom_bond_distance
Au1 Se1 2.3974(7)
Au1 C1 2.010(5)
Se1 C28 1.948(5)
O1 C29 1.219(7)
N1 C1 1.351(6)
N1 C2 1.382(7)
N1 C4 1.439(6)
N2 C1 1.359(7)
N2 C3 1.399(7)
N2 C16 1.451(7)
N3 C28 1.293(7)
N3 C29 1.363(8)
N5 C28 1.327(7)
N5 C36 1.484(8)
N5 C38 1.474(8)
C2 C3 1.352(8)
C4 C5 1.395(7)
C4 C9 1.413(7)
C5 C6 1.389(7)
C5 C10 1.526(8)
C6 C7 1.391(8)
C7 C8 1.367(8)
C8 C9 1.383(8)
C9 C13 1.527(8)
C10 C11 1.529(8)
C10 C12 1.526(8)
C13 C14 1.534(8)
C13 C15 1.526(8)
C16 C17 1.401(8)
C16 C21 1.384(8)
C17 C18 1.399(8)
C17 C22 1.517(8)
C18 C19 1.371(9)
C19 C20 1.365(10)
C20 C21 1.407(8)
C21 C25 1.513(9)
C22 C23 1.505(10)
C22 C24 1.524(11)
C25 C26B 1.48(2)
C25 C27B 1.563(18)
C25 C26A 1.574(14)
C25 C27A 1.514(18)
C29 C30 1.498(8)
C30 C31 1.386(8)
C30 C35 1.403(9)
C31 C32 1.407(10)
C32 C33 1.369(11)
C33 C34 1.358(10)
C33 N4 1.506(10)
C34 C35 1.387(9)
N4 O2 1.267(10)
N4 O3 1.185(10)
C36 C37 1.536(11)
C38 C39 1.504(9)
Au3 Se3 2.4000(7)
Au3 C81 1.998(5)
Se3 C108 1.927(5)
O7 C109 1.222(7)
N11 C81 1.367(6)
N11 C82 1.389(7)
N11 C84 1.453(6)
N12 C81 1.356(6)
N12 C83 1.383(7)
N12 C96 1.440(6)
N13 C108 1.295(7)
N13 C109 1.381(7)
N14 C108 1.351(7)
N14 C116 1.467(8)
N14 C118 1.539(10)
C82 C83 1.356(7)
C84 C85 1.392(8)
C84 C89 1.387(8)
C85 C86 1.398(7)
C85 C90 1.500(8)
C86 C87 1.367(9)
C87 C88 1.364(9)
C88 C89 1.412(8)
C89 C93 1.503(9)
C90 C91 1.517(9)
C90 C92 1.534(8)
C93 C95 1.532(10)
C93 C94 1.506(11)
C96 C97 1.404(8)
C96 C101 1.401(7)
C97 C98 1.391(8)
C97 C102 1.521(8)
C98 C99 1.383(9)
C99 C100 1.382(9)
C100 C101 1.398(7)
C101 C105 1.503(8)
C102 C103 1.516(9)
C102 C104 1.516(9)
C105 C106 1.526(8)
C105 C107 1.522(8)
C109 C110 1.491(8)
C110 C111 1.395(7)
C110 C115 1.382(8)
C111 C112 1.380(9)
C112 C113 1.371(9)
C113 C114 1.387(9)
C113 N15 1.462(9)
C114 C115 1.380(9)
N15 O8 1.211(9)
N15 O9 1.228(9)
C116 C117 1.496(12)
C118 C119 1.424(13)
Au2 Se2 2.3951(7)
Au2 C41 2.009(5)
Se2 C68 1.940(6)
O4 C69 1.214(7)
N6 C41 1.351(7)
N6 C42 1.393(7)
N6 C44 1.443(7)
N7 C41 1.357(6)
N7 C43 1.385(7)
N7 C56 1.445(7)
N8 C68 1.283(7)
N8 C69 1.373(8)
N9 C68 1.338(7)
N9 C76 1.471(8)
N9 C78 1.485(8)
C42 C43 1.343(8)
C44 C45 1.404(8)
C44 C49 1.409(7)
C45 C46 1.395(8)
C45 C50 1.516(8)
C46 C47 1.372(9)
C47 C48 1.384(10)
C48 C49 1.391(8)
C49 C53 1.507(9)
C50 C51 1.522(10)
C50 C52 1.519(10)
C53 C55 1.512(10)
C53 C54 1.528(9)
C56 C57 1.395(8)
C56 C61 1.388(7)
C57 C58 1.404(8)
C57 C62 1.523(8)
C58 C59 1.373(9)
C59 C60 1.374(9)
C60 C61 1.415(8)
C61 C65 1.512(8)
C62 C63 1.529(8)
C62 C64 1.532(8)
C65 C66 1.536(9)
C65 C67 1.525(8)
C69 C70 1.495(9)
C70 C71 1.386(8)
C70 C75 1.390(8)
C71 C72 1.377(9)
C72 C73 1.367(9)
C73 C74 1.370(9)
C73 N10 1.492(9)
C74 C75 1.384(9)
N10 O6B 1.417(17)
N10 O5 1.203(10)
N10 O6A 1.147(14)
C76 C77 1.468(10)
C78 C79 1.519(11)
Au4 Se4 2.3960(6)
Au4 C121 2.002(5)
Se4 C148 1.936(5)
O10 C149 1.220(7)
N16 C121 1.360(6)
N16 C122 1.375(6)
N16 C124 1.445(6)
N17 C121 1.352(6)
N17 C123 1.385(6)
N17 C136 1.445(6)
N18 C148 1.294(7)
N18 C149 1.381(7)
N19 C148 1.344(7)
N19 C158 1.465(7)
N19 C156 1.466(7)
C122 C123 1.350(7)
C124 C125 1.381(7)
C124 C129 1.392(7)
C125 C126 1.406(7)
C125 C130 1.518(8)
C126 C127 1.375(9)
C127 C128 1.381(9)
C128 C129 1.391(7)
C129 C133 1.522(8)
C130 C132 1.532(8)
C130 C131 1.538(8)
C133 C135 1.515(8)
C133 C134 1.530(8)
C136 C137 1.393(7)
C136 C141 1.399(7)
C137 C138 1.395(7)
C137 C142 1.517(7)
C138 C139 1.379(8)
C139 C140 1.374(8)
C140 C141 1.399(7)
C141 C145 1.503(7)
C142 C143 1.512(8)
C142 C144 1.526(8)
C145 C146 1.522(8)
C145 C147 1.524(8)
C149 C150 1.500(8)
C150 C151 1.400(7)
C150 C155 1.383(8)
C151 C152 1.381(9)
C152 C153 1.365(9)
C153 C154 1.380(8)
C153 N20 1.475(8)
C154 C155 1.388(9)
N20 O12 1.229(7)
N20 O11 1.207(8)
C158 C159 1.505(9)
C156 C157 1.498(10)

loop_
_cod_changelog_entry_id
_cod_changelog_entry_author
_cod_changelog_entry_date
_cod_changelog_entry_text
1 'Vaitkus, Antanas' 2022-06-28T20:20:00+03:00
;
 Removed the '_chemical_name_systematic' data item that had an incorrect value.
;
